data_4508102
loop_
_publ_author_name
'Bhattacharya, Suman'
'Saha, Binoy K.'

_publ_section_title
;
 Interaction Dependence and Similarity in Thermal Expansion of a Dimorphic
 1D Hydrogen-Bonded Organic Complex
;
_journal_issue 8
_journal_name_full 'Crystal Growth &amp; Design'
_journal_page_first 3299
_journal_paper_doi 10.1021/cg4009174
_journal_volume 13
_journal_year 2013
_chemical_formula_moiety 'C8 H8 O8, 2(C12 H10 N2)'
_chemical_formula_sum 'C32 H28 N4 O8'
_chemical_formula_weight 596.58
_chemical_name_common CBTA.BPE-Form-II
_chemical_name_systematic
;
cyclobutane-1,2,3,4-tetracarboxylic acid,
(E)-1,2-di(pyridin-4-yl)ethene complex polymorph II
;
_space_group_crystal_system triclinic
_space_group_IT_number 2
_space_group_name_Hall '-P 1'
_space_group_name_H-M_alt 'P -1'
_symmetry_space_group_name_Hall '-P 1'
_symmetry_space_group_name_H-M 'P -1'
_atom_sites_solution_hydrogens geom
_atom_sites_solution_primary direct
_atom_sites_solution_secondary difmap
_audit_creation_date 2013-04-18
_audit_creation_method
;
  Olex2 1.2
  (compiled Apr  9 2013 14:06:00, GUI svn.r4458)
;
_cell_angle_alpha 74.261(5)
_cell_angle_beta 89.423(4)
_cell_angle_gamma 71.923(5)
_cell_formula_units_Z 2
_cell_length_a 7.4898(3)
_cell_length_b 11.3144(7)
_cell_length_c 18.0141(10)
_cell_measurement_reflns_used 2752
_cell_measurement_temperature 298(2)
_cell_measurement_theta_max 29.2124
_cell_measurement_theta_min 3.7817
_cell_volume 1392.21(14)
_computing_cell_refinement
;
CrysAlisPro, Agilent Technologies,
Version 1.171.36.21 (release 14-08-2012 CrysAlis171 .NET)
(compiled Sep 14 2012,17:21:16)
;
_computing_data_collection
;
CrysAlisPro, Agilent Technologies,
Version 1.171.36.21 (release 14-08-2012 CrysAlis171 .NET)
(compiled Sep 14 2012,17:21:16)
;
_computing_data_reduction
;
CrysAlisPro, Agilent Technologies,
Version 1.171.36.21 (release 14-08-2012 CrysAlis171 .NET)
(compiled Sep 14 2012,17:21:16)
;
_computing_molecular_graphics
;
O. V. Dolomanov, L. J. Bourhis, R. J. Gildea, J. A. K. Howard and H. Puschmann,
OLEX2: a complete structure solution, refinement and analysis program.
J. Appl. Cryst. (2009). 42, 339-341.
;
_computing_publication_material
;
O. V. Dolomanov, L. J. Bourhis, R. J. Gildea, J. A. K. Howard and H. Puschmann,
OLEX2: a complete structure solution, refinement and analysis program.
J. Appl. Cryst. (2009). 42, 339-341.
;
_computing_structure_refinement
;
SHELXL, G.M. Sheldrick, Acta Cryst.
(2008). A64, 112-122
;
_computing_structure_solution
;
SHELXS, G.M. Sheldrick, Acta Cryst.
(2008). A64, 112-122
;
_diffrn_ambient_temperature 298(2)
_diffrn_detector_area_resol_mean 15.9821
_diffrn_measured_fraction_theta_full 0.9885
_diffrn_measured_fraction_theta_max 0.9054
_diffrn_measurement_details
;
  1 omega  -20.00   24.00   1.0000    5.0000
omega____ theta____ kappa____ phi______ frames
    -      -17.4178  -99.0000   60.0000 44

  2 omega  -40.00   40.00   1.0000    5.0000
omega____ theta____ kappa____ phi______ frames
    -      -17.4178   37.0000   60.0000 80

  3 omega  -25.00   24.00   1.0000    5.0000
omega____ theta____ kappa____ phi______ frames
    -      -17.4178  -99.0000  -90.0000 49

  4 omega  -79.00   23.00   1.0000    5.0000
omega____ theta____ kappa____ phi______ frames
    -      -17.4178  -19.0000 -150.0000 102

  5 omega  -85.00    4.00   1.0000    5.0000
omega____ theta____ kappa____ phi______ frames
    -      -17.4178  -57.0000  150.0000 89

  6 omega  -93.00  -35.00   1.0000    5.0000
omega____ theta____ kappa____ phi______ frames
    -      -17.4178 -178.0000  150.0000 58

  7 omega   -2.00   54.00   1.0000    5.0000
omega____ theta____ kappa____ phi______ frames
    -       19.1366   57.0000   60.0000 56
;
_diffrn_measurement_device_type 'Xcalibur, Eos'
_diffrn_measurement_method '\w scans'
_diffrn_orient_matrix_UB_11 0.0238594000
_diffrn_orient_matrix_UB_12 -0.0552782000
_diffrn_orient_matrix_UB_13 0.0327075000
_diffrn_orient_matrix_UB_21 -0.0232954000
_diffrn_orient_matrix_UB_22 0.0408451000
_diffrn_orient_matrix_UB_23 0.0247567000
_diffrn_orient_matrix_UB_31 -0.0942211000
_diffrn_orient_matrix_UB_32 -0.0007961000
_diffrn_orient_matrix_UB_33 -0.0013641000
_diffrn_radiation_monochromator graphite
_diffrn_radiation_type 'Mo K\a'
_diffrn_radiation_wavelength 0.7107
_diffrn_reflns_av_R_equivalents 0.0242
_diffrn_reflns_av_unetI/netI 0.0405
_diffrn_reflns_limit_h_max 9
_diffrn_reflns_limit_h_min -8
_diffrn_reflns_limit_k_max 14
_diffrn_reflns_limit_k_min -14
_diffrn_reflns_limit_l_max 24
_diffrn_reflns_limit_l_min -22
_diffrn_reflns_number 13225
_diffrn_reflns_theta_full 25.00
_diffrn_reflns_theta_max 29.28
_diffrn_reflns_theta_min 3.79
_diffrn_source 'Enhance (Mo) X-ray Source'
_exptl_absorpt_coefficient_mu 0.104
_exptl_absorpt_correction_T_max 1.00000
_exptl_absorpt_correction_T_min 0.97941
_exptl_absorpt_correction_type multi-scan
_exptl_absorpt_process_details
;
CrysAlisPro, Agilent Technologies,
Version 1.171.36.21 (release 14-08-2012 CrysAlis171 .NET)
(compiled Sep 14 2012,17:21:16)
Empirical absorption correction using spherical harmonics,
 implemented in SCALE3 ABSPACK scaling algorithm.
;
_exptl_crystal_colour colourless
_exptl_crystal_colour_primary colourless
_exptl_crystal_density_diffrn 1.423
_exptl_crystal_density_method 'not measured'
_exptl_crystal_description block
_exptl_crystal_F_000 624
_exptl_crystal_size_max 0.46
_exptl_crystal_size_mid 0.42
_exptl_crystal_size_min 0.18
_refine_diff_density_max 0.573
_refine_diff_density_min -0.454
_refine_diff_density_rms 0.048
_refine_ls_extinction_method none
_refine_ls_goodness_of_fit_ref 1.035
_refine_ls_hydrogen_treatment mixed
_refine_ls_matrix_type full
_refine_ls_number_parameters 432
_refine_ls_number_reflns 6352
_refine_ls_number_restraints 4
_refine_ls_restrained_S_all 1.035
_refine_ls_R_factor_all 0.1185
_refine_ls_R_factor_gt 0.0769
_refine_ls_shift/su_max 0.000
_refine_ls_shift/su_mean 0.000
_refine_ls_structure_factor_coef Fsqd
_refine_ls_weighting_details 'calc w=1/[\s^2^(Fo^2^)+(0.0807P)^2^+1.0946P] where P=(Fo^2^+2Fc^2^)/3'
_refine_ls_weighting_scheme calc
_refine_ls_wR_factor_gt 0.1869
_refine_ls_wR_factor_ref 0.2180
_reflns_number_gt 4044
_reflns_number_total 6352
_reflns_threshold_expression >2sigma(I)
_cod_data_source_file cg4009174_si_002.cif
_cod_data_source_block P1-298
_cod_original_cell_volume 1392.22(13)
_cod_database_code 4508102

loop_
_space_group_symop_id
_space_group_symop_operation_xyz
1 'x, y, z'
2 '-x, -y, -z'

loop_
_atom_site_label
_atom_site_type_symbol
_atom_site_fract_x
_atom_site_fract_y
_atom_site_fract_z
_atom_site_U_iso_or_equiv
_atom_site_adp_type
_atom_site_occupancy
_atom_site_symmetry_multiplicity
_atom_site_calc_flag
_atom_site_refinement_flags
_atom_site_disorder_assembly
_atom_site_disorder_group
O2 O 0.7304(3) 0.6856(2) 0.07114(12) 0.0590(5) Uani 1 1 d . . .
O3 O 1.0191(3) 0.2778(2) 0.16988(11) 0.0577(6) Uani 1 1 d D . .
N1 N 0.5118(3) 0.5602(2) 0.22583(12) 0.0453(5) Uani 1 1 d . . .
O4 O 1.1190(3) 0.4477(2) 0.15692(11) 0.0587(6) Uani 1 1 d . . .
O1 O 0.6345(3) 0.5121(2) 0.09908(12) 0.0616(6) Uani 1 1 d D . .
N2 N 0.0351(3) 0.7068(2) 0.68636(12) 0.0489(6) Uani 1 1 d . . .
C16 C 0.1609(3) 0.6417(3) 0.55194(14) 0.0419(6) Uani 1 1 d . . .
C2 C 0.8496(4) 0.5217(2) 0.00576(13) 0.0398(6) Uani 1 1 d . . .
H2 H 0.7720 0.4974 -0.0272 0.048 Uiso 1 1 calc R . .
C10 C 0.3814(4) 0.5078(3) 0.34642(15) 0.0486(6) Uani 1 1 d . . .
H10 H 0.3374 0.4494 0.3825 0.058 Uiso 1 1 calc R . .
C11 C 0.3832(3) 0.6223(3) 0.36027(14) 0.0412(6) Uani 1 1 d . . .
C3 C 1.0298(4) 0.4046(2) 0.04295(13) 0.0403(6) Uani 1 1 d . . .
H3A H 1.0339 0.3265 0.0284 0.048 Uiso 1 1 calc R . .
C9 C 0.4455(4) 0.4814(3) 0.27881(16) 0.0507(7) Uani 1 1 d . . .
H9 H 0.4420 0.4049 0.2700 0.061 Uiso 1 1 calc R . .
C1 C 0.7320(4) 0.5841(3) 0.06173(14) 0.0425(6) Uani 1 1 d . . .
C4 C 1.0639(4) 0.3785(2) 0.12929(14) 0.0420(6) Uani 1 1 d . . .
C14 C 0.3097(4) 0.6635(3) 0.42809(15) 0.0484(6) Uani 1 1 d . . .
H14 H 0.3179 0.7422 0.4317 0.058 Uiso 1 1 calc R . .
C12 C 0.4570(4) 0.7025(3) 0.30509(15) 0.0473(6) Uani 1 1 d . . .
H12 H 0.4643 0.7791 0.3124 0.057 Uiso 1 1 calc R . .
C15 C 0.2340(4) 0.6000(3) 0.48379(15) 0.0485(6) Uani 1 1 d . . .
H15 H 0.2253 0.5214 0.4802 0.058 Uiso 1 1 calc R . .
C13 C 0.5189(4) 0.6682(3) 0.24007(16) 0.0485(6) Uani 1 1 d . . .
H13 H 0.5685 0.7230 0.2039 0.058 Uiso 1 1 calc R . .
C19 C 0.0959(5) 0.7851(3) 0.63169(17) 0.0583(8) Uani 1 1 d . . .
H19 H 0.0984 0.8628 0.6391 0.070 Uiso 1 1 calc R . .
C18 C 0.0334(5) 0.5970(3) 0.67387(17) 0.0589(8) Uani 1 1 d . . .
H18 H -0.0118 0.5413 0.7113 0.071 Uiso 1 1 calc R . .
C17 C 0.0944(4) 0.5608(3) 0.60895(16) 0.0550(7) Uani 1 1 d . . .
H17 H 0.0910 0.4822 0.6034 0.066 Uiso 1 1 calc R . .
C20 C 0.1563(4) 0.7574(3) 0.56381(17) 0.0571(8) Uani 1 1 d . . .
H20 H 0.1940 0.8172 0.5261 0.069 Uiso 1 1 calc R . .
C32 C 0.3646(5) 0.7758(3) -0.0767(2) 0.0663(9) Uani 1 1 d . A .
H32 H 0.3313 0.7039 -0.0502 0.080 Uiso 1 1 calc R . .
C28 C 0.3351(4) 0.8784(3) -0.04699(16) 0.0512(7) Uani 1 1 d . . .
N4 N 0.4942(5) 0.8753(5) -0.18522(18) 0.0966(13) Uani 1 1 d . A .
N3 N -0.0571(4) 0.8670(4) 0.28306(17) 0.0765(9) Uani 1 1 d . A .
C22 C 0.0310(4) 0.7561(3) 0.1869(2) 0.0647(9) Uani 1 1 d . A .
H22 H 0.0383 0.6845 0.1695 0.078 Uiso 1 1 calc R . .
C23 C 0.0952(4) 0.8538(3) 0.14431(16) 0.0525(7) Uani 1 1 d . . .
C26A C 0.1788(6) 0.8244(6) 0.0736(3) 0.0483(16) Uani 0.683(13) 1 d P A 1
H26A H 0.1844 0.7462 0.0647 0.058 Uiso 0.683(13) 1 calc PR A 1
C21 C -0.0455(5) 0.7673(4) 0.2569(2) 0.0785(12) Uani 1 1 d . . .
H21 H -0.0896 0.7021 0.2858 0.094 Uiso 1 1 calc R A .
C24 C 0.0751(4) 0.9564(3) 0.1739(2) 0.0626(8) Uani 1 1 d . A .
H24 H 0.1136 1.0256 0.1467 0.075 Uiso 1 1 calc R . .
C25 C 0.0015(5) 0.9577(4) 0.2410(2) 0.0731(10) Uani 1 1 d . . .
H25 H -0.0087 1.0289 0.2591 0.088 Uiso 1 1 calc R A .
C29 C 0.3880(5) 0.9808(3) -0.0887(2) 0.0652(9) Uani 1 1 d . A .
H29 H 0.3707 1.0530 -0.0709 0.078 Uiso 1 1 calc R . .
C31 C 0.4421(6) 0.7791(4) -0.1445(2) 0.0849(12) Uani 1 1 d . . .
H31 H 0.4597 0.7081 -0.1637 0.102 Uiso 1 1 calc R A .
C27A C 0.2450(7) 0.9051(7) 0.0234(3) 0.0497(15) Uani 0.683(13) 1 d P A 1
H27A H 0.2350 0.9841 0.0323 0.060 Uiso 0.683(13) 1 calc PR A 1
C30 C 0.4668(5) 0.9754(5) -0.1573(3) 0.0906(15) Uani 1 1 d . . .
H30 H 0.5025 1.0454 -0.1853 0.109 Uiso 1 1 calc R A .
O6 O 0.7967(4) 0.9251(3) 0.41242(17) 0.0931(9) Uani 1 1 d D . .
C7 C 0.3934(4) 1.0240(3) 0.45343(15) 0.0477(6) Uani 1 1 d . . .
H7 H 0.2721 1.0098 0.4644 0.057 Uiso 1 1 calc R . .
C6 C 0.5599(4) 0.9010(3) 0.49506(16) 0.0522(7) Uani 1 1 d . . .
H6A H 0.5124 0.8325 0.5253 0.063 Uiso 1 1 calc R . .
O5 O 0.7306(4) 0.7444(3) 0.4352(2) 0.1183(13) Uani 1 1 d . . .
O8 O 0.4382(5) 1.1772(4) 0.33951(18) 0.1065(11) Uani 1 1 d D . .
C5 C 0.7076(5) 0.8490(4) 0.4455(2) 0.0775(12) Uani 1 1 d . . .
O7 O 0.3699(5) 1.0085(3) 0.32835(16) 0.1122(12) Uani 1 1 d . . .
C8 C 0.4033(5) 1.0764(4) 0.36756(18) 0.0779(12) Uani 1 1 d . . .
C26B C 0.1871(13) 0.9062(13) 0.0692(6) 0.045(3) Uani 0.317(13) 1 d P A 2
H26B H 0.1922 0.9904 0.0549 0.054 Uiso 0.317(13) 1 calc PR A 2
C27B C 0.2560(14) 0.8271(15) 0.0275(6) 0.049(3) Uani 0.317(13) 1 d P A 2
H27B H 0.2563 0.7417 0.0434 0.059 Uiso 0.317(13) 1 calc PR A 2
H6 H 0.859(6) 0.900(4) 0.377(2) 0.122(18) Uiso 1 1 d D . .
H1 H 0.590(6) 0.538(4) 0.1386(18) 0.103(14) Uiso 1 1 d D . .
H3 H 1.020(6) 0.281(4) 0.2168(13) 0.104(14) Uiso 1 1 d D . .
H8 H 0.459(11) 1.188(8) 0.2914(17) 0.23(4) Uiso 1 1 d D . .

loop_
_atom_site_aniso_label
_atom_site_aniso_U_11
_atom_site_aniso_U_22
_atom_site_aniso_U_33
_atom_site_aniso_U_23
_atom_site_aniso_U_13
_atom_site_aniso_U_12
O2 0.0738(14) 0.0581(13) 0.0576(12) -0.0333(10) 0.0280(10) -0.0244(11)
O3 0.0934(16) 0.0529(12) 0.0338(10) -0.0113(9) 0.0187(10) -0.0342(11)
N1 0.0493(13) 0.0488(13) 0.0392(11) -0.0183(10) 0.0165(9) -0.0127(10)
O4 0.0881(15) 0.0682(13) 0.0346(10) -0.0201(9) 0.0123(9) -0.0411(12)
O1 0.0843(15) 0.0670(14) 0.0527(12) -0.0327(10) 0.0419(11) -0.0384(12)
N2 0.0568(14) 0.0542(14) 0.0357(11) -0.0160(10) 0.0122(10) -0.0152(11)
C16 0.0412(13) 0.0511(15) 0.0335(12) -0.0149(11) 0.0070(10) -0.0125(12)
C2 0.0506(14) 0.0459(14) 0.0309(12) -0.0196(10) 0.0124(10) -0.0190(12)
C10 0.0576(16) 0.0509(16) 0.0395(14) -0.0127(12) 0.0173(12) -0.0209(13)
C11 0.0409(13) 0.0475(15) 0.0353(12) -0.0168(11) 0.0063(10) -0.0100(11)
C3 0.0566(15) 0.0388(13) 0.0305(12) -0.0153(10) 0.0141(11) -0.0180(12)
C9 0.0641(17) 0.0473(15) 0.0484(15) -0.0233(12) 0.0193(13) -0.0206(14)
C1 0.0488(14) 0.0485(15) 0.0329(12) -0.0186(11) 0.0106(10) -0.0134(12)
C4 0.0520(15) 0.0436(14) 0.0319(12) -0.0138(11) 0.0131(11) -0.0150(12)
C14 0.0567(16) 0.0534(16) 0.0401(14) -0.0201(12) 0.0125(12) -0.0189(13)
C12 0.0561(16) 0.0482(15) 0.0438(14) -0.0189(12) 0.0109(12) -0.0205(13)
C15 0.0570(16) 0.0540(16) 0.0398(14) -0.0190(12) 0.0122(12) -0.0202(14)
C13 0.0523(16) 0.0527(16) 0.0430(14) -0.0147(12) 0.0144(12) -0.0197(13)
C19 0.082(2) 0.0518(17) 0.0517(17) -0.0245(14) 0.0228(15) -0.0282(16)
C18 0.079(2) 0.067(2) 0.0407(15) -0.0184(14) 0.0246(14) -0.0364(17)
C17 0.078(2) 0.0541(17) 0.0438(15) -0.0202(13) 0.0205(14) -0.0312(15)
C20 0.074(2) 0.0601(18) 0.0449(15) -0.0173(13) 0.0271(14) -0.0310(16)
C32 0.084(2) 0.0540(19) 0.062(2) -0.0105(15) -0.0027(17) -0.0291(17)
C28 0.0420(14) 0.073(2) 0.0391(14) -0.0167(13) 0.0021(11) -0.0180(14)
N4 0.065(2) 0.143(4) 0.0421(16) -0.005(2) 0.0096(14) 0.004(2)
N3 0.0556(17) 0.104(3) 0.0549(17) -0.0242(17) 0.0073(13) -0.0025(17)
C22 0.0590(18) 0.0473(17) 0.090(3) -0.0297(17) -0.0102(18) -0.0104(15)
C23 0.0399(14) 0.071(2) 0.0428(15) -0.0228(14) 0.0014(11) -0.0070(13)
C26A 0.052(3) 0.047(3) 0.047(3) -0.020(2) 0.006(2) -0.012(2)
C21 0.0507(19) 0.071(2) 0.089(3) 0.021(2) -0.0014(18) -0.0229(18)
C24 0.0576(18) 0.0519(18) 0.081(2) -0.0181(16) 0.0018(16) -0.0212(15)
C25 0.067(2) 0.079(2) 0.081(3) -0.051(2) 0.0060(19) -0.0090(19)
C29 0.0615(19) 0.0546(19) 0.081(2) -0.0195(17) -0.0104(17) -0.0203(16)
C31 0.096(3) 0.084(3) 0.061(2) -0.037(2) -0.004(2) 0.005(2)
C27A 0.052(3) 0.051(4) 0.049(3) -0.023(2) 0.003(2) -0.015(2)
C30 0.056(2) 0.094(3) 0.089(3) 0.035(3) -0.004(2) -0.030(2)
O6 0.106(2) 0.0736(18) 0.0747(18) -0.0180(14) 0.0419(16) 0.0029(15)
C7 0.0516(15) 0.0520(16) 0.0416(14) -0.0163(12) 0.0114(12) -0.0168(13)
C6 0.0685(18) 0.0440(15) 0.0423(14) -0.0138(12) 0.0075(13) -0.0143(14)
O5 0.0793(18) 0.126(3) 0.168(3) -0.114(3) 0.0001(19) 0.0040(17)
O8 0.099(2) 0.124(3) 0.0621(18) 0.0252(18) 0.0064(15) -0.0310(19)
C5 0.074(2) 0.090(3) 0.0461(18) -0.0342(19) -0.0058(16) 0.019(2)
O7 0.127(3) 0.122(2) 0.0669(17) -0.0545(18) -0.0210(16) 0.015(2)
C8 0.059(2) 0.105(3) 0.0333(15) -0.0155(18) 0.0008(14) 0.021(2)
C26B 0.043(5) 0.050(7) 0.043(6) -0.016(4) 0.004(4) -0.013(4)
C27B 0.054(6) 0.051(7) 0.045(6) -0.022(5) 0.011(4) -0.015(5)

loop_
_atom_type_symbol
_atom_type_description
_atom_type_scat_dispersion_real
_atom_type_scat_dispersion_imag
_atom_type_scat_source
C C 0.0033 0.0016 'International Tables Vol C Tables 4.2.6.8 and 6.1.1.4'
H H 0.0000 0.0000 'International Tables Vol C Tables 4.2.6.8 and 6.1.1.4'
N N 0.0061 0.0033 'International Tables Vol C Tables 4.2.6.8 and 6.1.1.4'
O O 0.0106 0.0060 'International Tables Vol C Tables 4.2.6.8 and 6.1.1.4'

loop_
_geom_angle_atom_site_label_1
_geom_angle_atom_site_label_2
_geom_angle_atom_site_label_3
_geom_angle
_geom_angle_site_symmetry_1
_geom_angle_site_symmetry_3
C4 O3 H3 106(3) . .
C9 N1 C13 117.7(2) . .
C1 O1 H1 110(3) . .
C19 N2 C18 116.8(2) . .
C17 C16 C15 119.4(2) . .
C20 C16 C15 124.1(2) . .
C20 C16 C17 116.5(2) . .
C3 C2 H2 110.7 2_765 .
C3 C2 H2 110.7 . .
C3 C2 C3 90.82(18) 2_765 .
C1 C2 H2 110.7 . .
C1 C2 C3 115.5(2) . .
C1 C2 C3 116.9(2) . 2_765
C11 C10 H10 120.3 . .
C9 C10 H10 120.3 . .
C9 C10 C11 119.4(2) . .
C10 C11 C14 124.1(2) . .
C10 C11 C12 116.9(2) . .
C12 C11 C14 118.9(2) . .
C2 C3 C2 89.18(18) 2_765 .
C2 C3 H3A 112.4 . .
C2 C3 H3A 112.4 2_765 .
C4 C3 C2 113.94(19) . .
C4 C3 C2 114.6(2) . 2_765
C4 C3 H3A 112.4 . .
N1 C9 C10 123.0(3) . .
N1 C9 H9 118.5 . .
C10 C9 H9 118.5 . .
O2 C1 O1 124.9(2) . .
O2 C1 C2 124.3(2) . .
O1 C1 C2 110.8(2) . .
O3 C4 C3 113.3(2) . .
O4 C4 O3 124.3(2) . .
O4 C4 C3 122.3(2) . .
C11 C14 H14 117.0 . .
C15 C14 C11 125.9(3) . .
C15 C14 H14 117.0 . .
C11 C12 H12 120.1 . .
C13 C12 C11 119.7(2) . .
C13 C12 H12 120.1 . .
C16 C15 H15 117.2 . .
C14 C15 C16 125.7(3) . .
C14 C15 H15 117.2 . .
N1 C13 C12 123.2(2) . .
N1 C13 H13 118.4 . .
C12 C13 H13 118.4 . .
N2 C19 H19 118.4 . .
N2 C19 C20 123.1(3) . .
C20 C19 H19 118.4 . .
N2 C18 H18 118.1 . .
N2 C18 C17 123.8(3) . .
C17 C18 H18 118.1 . .
C16 C17 H17 120.2 . .
C18 C17 C16 119.6(3) . .
C18 C17 H17 120.2 . .
C16 C20 C19 120.1(3) . .
C16 C20 H20 120.0 . .
C19 C20 H20 120.0 . .
C28 C32 H32 120.2 . .
C31 C32 H32 120.2 . .
C31 C32 C28 119.6(3) . .
C32 C28 C29 117.2(3) . .
C32 C28 C27A 131.7(4) . .
C32 C28 C27B 99.4(6) . .
C29 C28 C27A 111.0(4) . .
C29 C28 C27B 143.3(6) . .
C31 N4 C30 116.9(3) . .
C25 N3 C21 117.7(3) . .
C23 C22 H22 120.8 . .
C23 C22 C21 118.3(3) . .
C21 C22 H22 120.8 . .
C22 C23 C26A 111.5(4) . .
C22 C23 C26B 146.8(6) . .
C24 C23 C22 116.5(3) . .
C24 C23 C26A 131.9(4) . .
C24 C23 C26B 96.7(6) . .
C23 C26A H26A 118.9 . .
C27A C26A C23 122.2(6) . .
C27A C26A H26A 118.9 . .
N3 C21 C22 122.2(3) . .
N3 C21 H21 118.9 . .
C22 C21 H21 118.9 . .
C23 C24 H24 119.7 . .
C25 C24 C23 120.5(3) . .
C25 C24 H24 119.7 . .
N3 C25 C24 124.7(3) . .
N3 C25 H25 117.7 . .
C24 C25 H25 117.7 . .
C28 C29 H29 120.4 . .
C28 C29 C30 119.1(3) . .
C30 C29 H29 120.4 . .
C32 C31 H31 117.9 . .
N4 C31 C32 124.2(4) . .
N4 C31 H31 117.9 . .
C28 C27A H27A 117.9 . .
C26A C27A C28 124.2(7) . .
C26A C27A H27A 117.9 . .
N4 C30 C29 122.9(4) . .
N4 C30 H30 118.6 . .
C29 C30 H30 118.6 . .
C5 O6 H6 112(3) . .
C6 C7 H7 110.8 2_676 .
C6 C7 H7 110.8 . .
C6 C7 C6 90.9(2) 2_676 .
C8 C7 H7 110.8 . .
C8 C7 C6 115.4(2) . .
C8 C7 C6 116.8(3) . 2_676
C7 C6 C7 89.1(2) 2_676 .
C7 C6 H6A 110.6 . .
C7 C6 H6A 110.6 2_676 .
C5 C6 C7 116.5(2) . .
C5 C6 C7 117.8(3) . 2_676
C5 C6 H6A 110.6 . .
C8 O8 H8 113(6) . .
O6 C5 C6 115.4(3) . .
O5 C5 O6 123.6(4) . .
O5 C5 C6 120.9(4) . .
O8 C8 C7 122.3(4) . .
O8 C8 O7 123.7(4) . .
O7 C8 C7 114.0(4) . .
C23 C26B H26B 121.3 . .
C27B C26B C23 117.4(13) . .
C27B C26B H26B 121.3 . .
C28 C27B H27B 121.0 . .
C26B C27B C28 117.9(14) . .
C26B C27B H27B 121.0 . .

loop_
_geom_bond_atom_site_label_1
_geom_bond_atom_site_label_2
_geom_bond_distance
_geom_bond_site_symmetry_2
O2 C1 1.202(3) .
O3 C4 1.313(3) .
O3 H3 0.853(19) .
N1 C9 1.325(3) .
N1 C13 1.331(3) .
O4 C4 1.203(3) .
O1 C1 1.309(3) .
O1 H1 0.867(19) .
N2 C19 1.315(4) .
N2 C18 1.325(4) .
C16 C15 1.473(3) .
C16 C17 1.379(4) .
C16 C20 1.373(4) .
C2 H2 0.9800 .
C2 C3 1.566(4) .
C2 C3 1.529(3) 2_765
C2 C1 1.508(3) .
C10 H10 0.9300 .
C10 C11 1.388(4) .
C10 C9 1.378(4) .
C11 C14 1.466(3) .
C11 C12 1.388(4) .
C3 C2 1.529(3) 2_765
C3 H3A 0.9800 .
C3 C4 1.511(3) .
C9 H9 0.9300 .
C14 H14 0.9300 .
C14 C15 1.302(4) .
C12 H12 0.9300 .
C12 C13 1.364(4) .
C15 H15 0.9300 .
C13 H13 0.9300 .
C19 H19 0.9300 .
C19 C20 1.381(4) .
C18 H18 0.9300 .
C18 C17 1.370(4) .
C17 H17 0.9300 .
C20 H20 0.9300 .
C32 H32 0.9300 .
C32 C28 1.364(4) .
C32 C31 1.343(5) .
C28 C29 1.367(4) .
C28 C27A 1.489(6) .
C28 C27B 1.505(12) .
N4 C31 1.304(6) .
N4 C30 1.320(6) .
N3 C21 1.315(5) .
N3 C25 1.292(5) .
C22 H22 0.9300 .
C22 C23 1.380(5) .
C22 C21 1.400(5) .
C23 C26A 1.487(6) .
C23 C24 1.372(4) .
C23 C26B 1.567(12) .
C26A H26A 0.9300 .
C26A C27A 1.312(11) .
C21 H21 0.9300 .
C24 H24 0.9300 .
C24 C25 1.324(5) .
C25 H25 0.9300 .
C29 H29 0.9300 .
C29 C30 1.371(6) .
C31 H31 0.9300 .
C27A H27A 0.9300 .
C30 H30 0.9300 .
O6 C5 1.269(5) .
O6 H6 0.852(19) .
C7 H7 0.9800 .
C7 C6 1.523(4) 2_676
C7 C6 1.559(4) .
C7 C8 1.509(4) .
C6 C7 1.523(4) 2_676
C6 H6A 0.9800 .
C6 C5 1.493(4) .
O5 C5 1.207(5) .
O8 C8 1.222(6) .
O8 H8 0.86(2) .
O7 C8 1.253(5) .
C26B H26B 0.9300 .
C26B C27B 1.30(2) .
C27B H27B 0.9300 .

loop_
_geom_torsion_atom_site_label_1
_geom_torsion_atom_site_label_2
_geom_torsion_atom_site_label_3
_geom_torsion_atom_site_label_4
_geom_torsion
_geom_torsion_site_symmetry_1
_geom_torsion_site_symmetry_4
N2 C19 C20 C16 -2.2(5) . .
N2 C18 C17 C16 -0.5(5) . .
C2 C3 C4 O3 103.9(3) . .
C2 C3 C4 O3 -155.4(2) 2_765 .
C2 C3 C4 O4 -73.1(3) . .
C2 C3 C4 O4 27.6(4) 2_765 .
C10 C11 C14 C15 0.0(5) . .
C10 C11 C12 C13 1.7(4) . .
C11 C10 C9 N1 0.8(4) . .
C11 C14 C15 C16 179.8(3) . .
C11 C12 C13 N1 0.3(4) . .
C3 C2 C3 C2 0.0 2_765 2_765
C3 C2 C3 C4 116.7(2) 2_765 .
C3 C2 C1 O2 -1.5(4) 2_765 .
C3 C2 C1 O2 103.6(3) . .
C3 C2 C1 O1 -75.5(3) . .
C3 C2 C1 O1 179.4(2) 2_765 .
C9 N1 C13 C12 -1.8(4) . .
C9 C10 C11 C14 176.7(3) . .
C9 C10 C11 C12 -2.2(4) . .
C1 C2 C3 C2 -120.6(2) . 2_765
C1 C2 C3 C4 -3.9(3) . .
C14 C11 C12 C13 -177.3(3) . .
C12 C11 C14 C15 178.9(3) . .
C15 C16 C17 C18 177.4(3) . .
C15 C16 C20 C19 -176.0(3) . .
C13 N1 C9 C10 1.2(4) . .
C19 N2 C18 C17 1.4(5) . .
C18 N2 C19 C20 0.0(5) . .
C17 C16 C15 C14 -176.1(3) . .
C17 C16 C20 C19 3.0(4) . .
C20 C16 C15 C14 2.9(5) . .
C20 C16 C17 C18 -1.7(4) . .
C32 C28 C29 C30 0.0(5) . .
C32 C28 C27A C26A 2.3(7) . .
C32 C28 C27B C26B -171.7(8) . .
C28 C32 C31 N4 0.5(6) . .
C28 C29 C30 N4 0.1(5) . .
C22 C23 C26A C27A 178.3(4) . .
C22 C23 C24 C25 1.5(5) . .
C22 C23 C26B C27B -11.1(13) . .
C23 C22 C21 N3 -0.3(5) . .
C23 C26A C27A C28 178.1(3) . .
C23 C24 C25 N3 -0.4(6) . .
C23 C26B C27B C28 176.7(6) . .
C26A C23 C24 C25 -177.0(3) . .
C21 N3 C25 C24 -1.1(6) . .
C21 C22 C23 C26A 177.7(3) . .
C21 C22 C23 C24 -1.2(4) . .
C21 C22 C23 C26B -179.6(7) . .
C24 C23 C26A C27A -3.1(6) . .
C24 C23 C26B C27B 170.3(7) . .
C25 N3 C21 C22 1.4(5) . .
C29 C28 C27A C26A 179.3(4) . .
C29 C28 C27B C26B 11.6(13) . .
C31 C32 C28 C29 -0.3(5) . .
C31 C32 C28 C27A 176.5(4) . .
C31 C32 C28 C27B -178.1(5) . .
C31 N4 C30 C29 0.1(6) . .
C27A C28 C29 C30 -177.4(3) . .
C27A C28 C27B C26B 0.8(6) . .
C30 N4 C31 C32 -0.4(6) . .
C7 C6 C5 O6 62.1(4) . .
C7 C6 C5 O6 -42.0(4) 2_676 .
C7 C6 C5 O5 141.9(3) 2_676 .
C7 C6 C5 O5 -114.0(4) . .
C6 C7 C6 C7 0.0 2_676 2_676
C6 C7 C6 C5 -120.9(4) 2_676 .
C6 C7 C8 O8 -3.3(5) 2_676 .
C6 C7 C8 O8 -108.3(4) . .
C6 C7 C8 O7 177.6(3) 2_676 .
C6 C7 C8 O7 72.7(4) . .
C8 C7 C6 C7 120.4(3) . 2_676
C8 C7 C6 C5 -0.5(4) . .
C26B C23 C24 C25 -179.4(4) . .
C27B C28 C29 C30 176.4(7) . .
